data_4321829
loop_
_publ_author_name
'Jian-Ping Lang'
'Kazuyuki Tatsumi'

_publ_section_title
;
 Aggregation of the Half-Sandwich Trisulfido Complex of Tungsten with
 Silver Ions: Synthesis of a Cyanide-Bridged Helical Polymer
 {[(\h5-C5Me5)WS3]2Ag3(CN)}\\infty and a Cyclic Cluster
 [(\h5-C5Me5)WS3Ag]4
;
_journal_name_full 'Inorganic Chemistry'
_journal_page_first 1364
_journal_page_last 1367
_journal_paper_doi 10.1021/ic980883j
_journal_volume 38
_journal_year 1999
_chemical_formula_moiety 'C21 H30 Ag3 N S6 W2 '
_chemical_formula_sum 'C21 H30 Ag3 N S6 W2'
_chemical_formula_weight 1180.14
_space_group_IT_number 14
_symmetry_cell_setting monoclinic
_symmetry_Int_Tables_number 14
_symmetry_space_group_name_Hall '-P 2ybc'
_symmetry_space_group_name_H-M 'P 1 21/c 1'
_audit_creation_date 'Thu Oct 29 10:50:30 1998'
_audit_creation_method 'from TEXRAY.INF file'
_cell_angle_alpha 90
_cell_angle_beta 109.91(2)
_cell_angle_gamma 90
_cell_formula_units_Z 4
_cell_length_a 15.415(5)
_cell_length_b 9.616(6)
_cell_length_c 21.659(4)
_cell_measurement_reflns_used 25
_cell_measurement_temperature 296.2
_cell_measurement_theta_max 15.0
_cell_measurement_theta_min 14.9
_cell_volume 3019(2)
_computing_cell_refinement 'Rigaku/AFC Diffractometer Control'
_computing_data_collection 'Rigaku/AFC Diffractometer Control'
_computing_data_reduction teXsan
_computing_publication_material teXsan
_computing_structure_refinement teXsan
_computing_structure_solution SHELXS86
_diffrn_ambient_temperature 296.2
_diffrn_measurement_device_type 'Rigaku AFC7R'
_diffrn_measurement_method \w-2\q
_diffrn_orient_matrix_UB_11 -0.05926
_diffrn_orient_matrix_UB_12 -0.03806
_diffrn_orient_matrix_UB_13 0.00218
_diffrn_orient_matrix_UB_21 0.03205
_diffrn_orient_matrix_UB_22 -0.08855
_diffrn_orient_matrix_UB_23 0.01901
_diffrn_orient_matrix_UB_31 0.01491
_diffrn_orient_matrix_UB_32 0.03905
_diffrn_orient_matrix_UB_33 0.04522
_diffrn_radiation_detector 'scintillation counter'
_diffrn_radiation_monochromator graphite
_diffrn_radiation_source 'Rigaku rotating anode'
_diffrn_radiation_type 'Mo K\a'
_diffrn_radiation_wavelength 0.7107
_diffrn_reflns_av_R_equivalents 0.118
_diffrn_reflns_av_sigmaI/netI 0.062
_diffrn_reflns_limit_h_max 18
_diffrn_reflns_limit_h_min 0
_diffrn_reflns_limit_k_max 11
_diffrn_reflns_limit_k_min 0
_diffrn_reflns_limit_l_max 24
_diffrn_reflns_limit_l_min -25
_diffrn_reflns_number 5904
_diffrn_reflns_reduction_process 'Lp corrections applied'
_diffrn_reflns_theta_max 25.00
_diffrn_reflns_theta_min 2.00
_diffrn_standards_decay_% -0.44
_diffrn_standards_interval_count 150
_diffrn_standards_number 3
_exptl_absorpt_coefficient_mu 9.935
_exptl_absorpt_correction_T_max 0.980
_exptl_absorpt_correction_T_min 0.361
_exptl_absorpt_correction_type psi-scan
_exptl_absorpt_process_details '(North, Phillips & Mathews, 1968)'
_exptl_crystal_colour dark-red
_exptl_crystal_density_diffrn 2.597
_exptl_crystal_density_method 'not measured'
_exptl_crystal_description plate
_exptl_crystal_F_000 2192.00
_exptl_crystal_size_max 0.350
_exptl_crystal_size_mid 0.200
_exptl_crystal_size_min 0.150
_refine_diff_density_max 3.30
_refine_diff_density_min -2.01
_refine_ls_extinction_method none
_refine_ls_goodness_of_fit_ref 1.526
_refine_ls_hydrogen_treatment noref
_refine_ls_matrix_type full
_refine_ls_number_constraints 0
_refine_ls_number_parameters 298
_refine_ls_number_reflns 3579
_refine_ls_number_restraints 0
_refine_ls_R_factor_all 0.0000
_refine_ls_R_factor_gt 0.0000
_refine_ls_shift/su_max 0.0010
_refine_ls_shift/su_mean 0.0000
_refine_ls_structure_factor_coef F
_refine_ls_weighting_details 'w = 1/[\s^2^(Fo) + 0.00053|Fo|^2^]'
_refine_ls_weighting_scheme calc
_refine_ls_wR_factor_gt 0.0000
_refine_ls_wR_factor_ref 0.0542
_reflns_number_gt 0
_reflns_number_total 5678
_reflns_threshold_expression >2.0sigma(I)
_cod_data_source_file ic980883j_1.cif
_cod_data_source_block '[{h5-C5Me5)WS3}2Ag3(CN)]n'
_cod_original_cell_volume 3018(1)
_cod_original_sg_symbol_H-M 'P 21/c '
_cod_original_formula_sum 'C21 H30 Ag3 N S6 W2 '
_cod_database_code 4321829

loop_
_symmetry_equiv_pos_as_xyz
x,y,z
-x,1/2+y,1/2-z
-x,-y,-z
x,1/2-y,1/2+z

loop_
_atom_site_label
_atom_site_type_symbol
_atom_site_fract_x
_atom_site_fract_y
_atom_site_fract_z
_atom_site_U_iso_or_equiv
_atom_site_adp_type
_atom_site_occupancy
_atom_site_calc_flag
_atom_site_refinement_flags
_atom_site_disorder_assembly
_atom_site_disorder_group
W(1) W 0.72331(4) 0.17559(6) 0.40132(3) 0.0258(2) Uani 1.00 d . . .
W(2) W 0.79381(4) -0.17164(5) 0.21302(3) 0.0248(2) Uani 1.00 d . . .
Ag(1) Ag 0.8003(1) -0.0495(1) 0.34099(7) 0.0558(4) Uani 1.00 d . . .
Ag(2) Ag 0.6106(1) -0.0752(1) 0.36400(9) 0.0656(5) Uani 1.00 d . . .
Ag(3) Ag 0.66642(10) 0.0613(1) 0.20113(7) 0.0531(4) Uani 1.00 d . . .
S(1) S 0.7680(3) -0.0440(4) 0.4452(2) 0.040(1) Uani 1.00 d . . .
S(2) S 0.7851(3) 0.2153(4) 0.3246(2) 0.038(1) Uani 1.00 d . . .
S(3) S 0.5754(3) 0.1762(4) 0.3458(2) 0.047(1) Uani 1.00 d . . .
S(4) S 0.9111(3) -0.1866(4) 0.3078(2) 0.042(1) Uani 1.00 d . . .
S(5) S 0.6631(3) -0.1835(4) 0.2381(2) 0.037(1) Uani 1.00 d . . .
S(6) S 0.8094(3) 0.0367(4) 0.1737(2) 0.042(1) Uani 1.00 d . . .
N N 0.446(1) -0.299(1) 0.3282(7) 0.056(5) Uani 1.00 d . . .
C(1) C 0.795(1) 0.241(2) 0.5167(7) 0.046(5) Uani 1.00 d . . .
C(2) C 0.704(1) 0.286(2) 0.4954(8) 0.052(6) Uani 1.00 d . . .
C(3) C 0.693(2) 0.386(2) 0.4460(9) 0.070(6) Uani 1.00 d . . .
C(4) C 0.780(3) 0.402(2) 0.4379(10) 0.095(9) Uani 1.00 d . . .
C(5) C 0.838(1) 0.311(2) 0.479(1) 0.062(7) Uani 1.00 d . . .
C(6) C 0.832(3) 0.143(2) 0.5731(10) 0.13(1) Uani 1.00 d . . .
C(7) C 0.631(2) 0.233(4) 0.522(1) 0.13(1) Uani 1.00 d . . .
C(8) C 0.610(3) 0.474(3) 0.418(1) 0.18(1) Uani 1.00 d . . .
C(9) C 0.792(4) 0.517(2) 0.393(1) 0.22(2) Uani 1.00 d . . .
C(10) C 0.941(2) 0.305(4) 0.489(2) 0.15(1) Uani 1.00 d . . .
C(11) C 0.808(1) -0.249(1) 0.1106(6) 0.030(4) Uani 1.00 d . . .
C(12) C 0.723(1) -0.299(2) 0.1137(8) 0.044(5) Uani 1.00 d . . .
C(13) C 0.746(1) -0.399(1) 0.1665(8) 0.040(5) Uani 1.00 d . . .
C(14) C 0.841(1) -0.405(1) 0.1955(7) 0.036(4) Uani 1.00 d . . .
C(15) C 0.880(1) -0.310(1) 0.1618(7) 0.033(4) Uani 1.00 d . . .
C(16) C 0.818(2) -0.158(2) 0.0571(9) 0.064(7) Uani 1.00 d . . .
C(17) C 0.628(1) -0.264(2) 0.0668(10) 0.069(6) Uani 1.00 d . . .
C(18) C 0.675(1) -0.489(2) 0.182(1) 0.071(7) Uani 1.00 d . . .
C(19) C 0.893(1) -0.505(2) 0.2469(10) 0.064(6) Uani 1.00 d . . .
C(20) C 0.981(1) -0.301(2) 0.1739(9) 0.052(6) Uani 1.00 d . . .
C(21) C 0.507(1) -0.225(2) 0.3443(8) 0.043(5) Uani 1.00 d . . .
H(1) H 0.7961 0.0574 0.5637 0.1604 Uiso 1.00 calc . . .
H(2) H 0.8959 0.1218 0.5796 0.1604 Uiso 1.00 calc . . .
H(3) H 0.8273 0.1852 0.6125 0.1604 Uiso 1.00 calc . . .
H(4) H 0.6505 0.2508 0.5689 0.1599 Uiso 1.00 calc . . .
H(5) H 0.5733 0.2809 0.5002 0.1599 Uiso 1.00 calc . . .
H(6) H 0.6226 0.1339 0.5141 0.1599 Uiso 1.00 calc . . .
H(7) H 0.5999 0.5290 0.4521 0.2141 Uiso 1.00 calc . . .
H(8) H 0.6197 0.5360 0.3850 0.2141 Uiso 1.00 calc . . .
H(9) H 0.5569 0.4158 0.3970 0.2141 Uiso 1.00 calc . . .
H(10) H 0.8536 0.5125 0.3912 0.2655 Uiso 1.00 calc . . .
H(11) H 0.7470 0.5045 0.3496 0.2655 Uiso 1.00 calc . . .
H(12) H 0.7824 0.6062 0.4106 0.2655 Uiso 1.00 calc . . .
H(13) H 0.9700 0.2325 0.5199 0.1857 Uiso 1.00 calc . . .
H(14) H 0.9484 0.2848 0.4469 0.1857 Uiso 1.00 calc . . .
H(15) H 0.9694 0.3938 0.5050 0.1857 Uiso 1.00 calc . . .
H(16) H 0.8824 -0.1372 0.0658 0.0762 Uiso 1.00 calc . . .
H(17) H 0.7930 -0.2064 0.0154 0.0762 Uiso 1.00 calc . . .
H(18) H 0.7839 -0.0725 0.0553 0.0762 Uiso 1.00 calc . . .
H(19) H 0.6168 -0.1651 0.0693 0.0830 Uiso 1.00 calc . . .
H(20) H 0.6238 -0.2877 0.0224 0.0830 Uiso 1.00 calc . . .
H(21) H 0.5820 -0.3160 0.0786 0.0830 Uiso 1.00 calc . . .
H(22) H 0.6814 -0.4786 0.2280 0.0852 Uiso 1.00 calc . . .
H(23) H 0.6132 -0.4609 0.1548 0.0852 Uiso 1.00 calc . . .
H(24) H 0.6845 -0.5858 0.1732 0.0852 Uiso 1.00 calc . . .
H(25) H 0.8767 -0.4917 0.2859 0.0769 Uiso 1.00 calc . . .
H(26) H 0.8785 -0.5991 0.2308 0.0769 Uiso 1.00 calc . . .
H(27) H 0.9590 -0.4888 0.2577 0.0769 Uiso 1.00 calc . . .
H(28) H 1.0039 -0.3904 0.1651 0.0627 Uiso 1.00 calc . . .
H(29) H 0.9927 -0.2313 0.1450 0.0627 Uiso 1.00 calc . . .
H(30) H 1.0135 -0.2749 0.2192 0.0627 Uiso 1.00 calc . . .

loop_
_atom_site_aniso_label
_atom_site_aniso_U_11
_atom_site_aniso_U_22
_atom_site_aniso_U_33
_atom_site_aniso_U_12
_atom_site_aniso_U_13
_atom_site_aniso_U_23
W(1) 0.0293(3) 0.0241(3) 0.0257(3) -0.0037(2) 0.0116(3) -0.0018(2)
W(2) 0.0234(3) 0.0227(3) 0.0300(3) 0.0022(2) 0.0114(3) -0.0008(2)
Ag(1) 0.071(1) 0.0579(8) 0.0491(8) 0.0217(7) 0.0346(8) 0.0010(6)
Ag(2) 0.0489(9) 0.0434(8) 0.102(1) -0.0214(7) 0.0216(9) -0.0066(8)
Ag(3) 0.0485(8) 0.0448(7) 0.0644(9) 0.0222(6) 0.0172(7) 0.0043(6)
S(1) 0.061(3) 0.027(2) 0.033(2) 0.002(2) 0.018(2) 0.004(2)
S(2) 0.050(3) 0.034(2) 0.038(2) -0.007(2) 0.026(2) -0.003(2)
S(3) 0.032(2) 0.044(2) 0.062(3) 0.000(2) 0.011(2) -0.005(2)
S(4) 0.031(2) 0.051(2) 0.040(2) 0.009(2) 0.005(2) -0.008(2)
S(5) 0.027(2) 0.040(2) 0.049(2) 0.000(2) 0.019(2) -0.007(2)
S(6) 0.054(3) 0.027(2) 0.051(3) 0.000(2) 0.028(2) 0.000(2)
N 0.053(10) 0.055(9) 0.058(9) -0.008(8) 0.017(8) 0.002(7)
C(1) 0.07(1) 0.044(9) 0.015(7) 0.002(8) -0.005(8) 0.000(7)
C(2) 0.06(1) 0.06(1) 0.04(1) 0.005(9) 0.028(9) -0.023(9)
C(3) 0.10(2) 0.05(1) 0.028(10) 0.04(1) -0.02(1) -0.003(8)
C(4) 0.23(3) 0.03(1) 0.04(1) -0.06(2) 0.07(2) -0.016(8)
C(5) 0.05(1) 0.08(1) 0.07(1) -0.04(1) 0.04(1) -0.05(1)
C(6) 0.26(4) 0.08(2) 0.02(1) 0.04(2) 0.00(2) 0.00(1)
C(7) 0.09(2) 0.25(4) 0.10(2) -0.07(2) 0.08(2) -0.07(2)
C(8) 0.24(4) 0.12(2) 0.08(2) 0.12(2) -0.08(2) -0.07(2)
C(9) 0.57(8) 0.05(1) 0.08(2) -0.13(3) 0.16(3) -0.03(1)
C(10) 0.07(2) 0.25(4) 0.17(3) -0.08(2) 0.07(2) -0.12(3)
C(11) 0.049(10) 0.030(8) 0.021(7) 0.002(7) 0.023(7) 0.000(6)
C(12) 0.05(1) 0.044(9) 0.037(9) 0.009(8) 0.010(8) -0.019(7)
C(13) 0.07(1) 0.012(7) 0.048(10) -0.007(7) 0.034(9) -0.009(6)
C(14) 0.041(10) 0.038(8) 0.031(8) 0.006(7) 0.012(8) -0.005(6)
C(15) 0.042(9) 0.019(7) 0.044(9) -0.009(6) 0.024(8) -0.013(6)
C(16) 0.11(2) 0.04(1) 0.05(1) 0.00(1) 0.05(1) -0.004(8)
C(17) 0.04(1) 0.08(1) 0.06(1) 0.006(10) -0.017(10) -0.03(1)
C(18) 0.06(1) 0.05(1) 0.13(2) -0.037(10) 0.07(1) -0.03(1)
C(19) 0.09(2) 0.039(9) 0.08(1) 0.027(10) 0.04(1) 0.032(9)
C(20) 0.04(1) 0.048(10) 0.08(1) -0.004(8) 0.04(1) -0.015(9)
C(21) 0.028(9) 0.035(8) 0.07(1) -0.019(7) 0.018(8) -0.008(8)

loop_
_atom_type_symbol
_atom_type_description
_atom_type_scat_dispersion_real
_atom_type_scat_dispersion_imag
_atom_type_scat_source
C C 0.003 0.002
;International Tables for Crystallography
(1992, Vol. C, Tables 4.2.6.8 and 6.1.1.1)
;
H H 0.000 0.000
;International Tables for Crystallography
(1992, Vol. C, Table 6.1.1.2)
;
Ag Ag -0.897 1.101
;International Tables for Crystallography
(1992, Vol. C, Tables 4.2.6.8 and 6.1.1.1)
;
N N 0.006 0.003
;International Tables for Crystallography
(1992, Vol. C, Tables 4.2.6.8 and 6.1.1.1)
;
S S 0.125 0.123
;International Tables for Crystallography
(1992, Vol. C, Tables 4.2.6.8 and 6.1.1.1)
;
W W -0.849 6.872
;International Tables for Crystallography
(1992, Vol. C, Tables 4.2.6.8 and 6.1.1.1)
;

loop_
_geom_angle_atom_site_label_1
_geom_angle_atom_site_label_2
_geom_angle_atom_site_label_3
_geom_angle
_geom_angle_site_symmetry_1
_geom_angle_site_symmetry_2
_geom_angle_site_symmetry_3
_geom_angle_publ_flag
Ag(1) W(1) Ag(2) 64.33(5) 1_555 1_555 1_555 yes
Ag(1) W(1) S(1) 53.95(10) 1_555 1_555 1_555 yes
Ag(1) W(1) S(2) 57.1(1) 1_555 1_555 1_555 yes
Ag(1) W(1) S(3) 104.9(1) 1_555 1_555 1_555 yes
Ag(1) W(1) C(1) 121.7(4) 1_555 1_555 1_555 yes
Ag(1) W(1) C(2) 151.1(5) 1_555 1_555 1_555 yes
Ag(1) W(1) C(3) 165.8(7) 1_555 1_555 1_555 yes
Ag(1) W(1) C(4) 131.0(8) 1_555 1_555 1_555 yes
Ag(1) W(1) C(5) 113.6(5) 1_555 1_555 1_555 yes
Ag(2) W(1) S(1) 55.1(1) 1_555 1_555 1_555 yes
Ag(2) W(1) S(2) 107.6(1) 1_555 1_555 1_555 yes
Ag(2) W(1) S(3) 55.9(1) 1_555 1_555 1_555 yes
Ag(2) W(1) C(1) 120.9(4) 1_555 1_555 1_555 yes
Ag(2) W(1) C(2) 111.5(4) 1_555 1_555 1_555 yes
Ag(2) W(1) C(3) 129.6(7) 1_555 1_555 1_555 yes
Ag(2) W(1) C(4) 164.6(8) 1_555 1_555 1_555 yes
Ag(2) W(1) C(5) 151.5(6) 1_555 1_555 1_555 yes
S(1) W(1) S(2) 108.7(1) 1_555 1_555 1_555 yes
S(1) W(1) S(3) 109.7(2) 1_555 1_555 1_555 yes
S(1) W(1) C(1) 81.2(4) 1_555 1_555 1_555 yes
S(1) W(1) C(2) 99.2(5) 1_555 1_555 1_555 yes
S(1) W(1) C(3) 133.3(5) 1_555 1_555 1_555 yes
S(1) W(1) C(4) 132.2(7) 1_555 1_555 1_555 yes
S(1) W(1) C(5) 99.4(6) 1_555 1_555 1_555 yes
S(2) W(1) S(3) 102.8(2) 1_555 1_555 1_555 yes
S(2) W(1) C(1) 124.2(5) 1_555 1_555 1_555 yes
S(2) W(1) C(2) 140.2(5) 1_555 1_555 1_555 yes
S(2) W(1) C(3) 110.9(7) 1_555 1_555 1_555 yes
S(2) W(1) C(4) 83.6(5) 1_555 1_555 1_555 yes
S(2) W(1) C(5) 91.9(5) 1_555 1_555 1_555 yes
S(3) W(1) C(1) 125.9(5) 1_555 1_555 1_555 yes
S(3) W(1) C(2) 93.5(5) 1_555 1_555 1_555 yes
S(3) W(1) C(3) 84.6(6) 1_555 1_555 1_555 yes
S(3) W(1) C(4) 112.1(9) 1_555 1_555 1_555 yes
S(3) W(1) C(5) 140.7(5) 1_555 1_555 1_555 yes
C(1) W(1) C(2) 33.2(6) 1_555 1_555 1_555 yes
C(1) W(1) C(3) 56.3(5) 1_555 1_555 1_555 yes
C(1) W(1) C(4) 55.8(6) 1_555 1_555 1_555 yes
C(1) W(1) C(5) 33.3(6) 1_555 1_555 1_555 yes
C(2) W(1) C(3) 34.3(6) 1_555 1_555 1_555 yes
C(2) W(1) C(4) 56.6(6) 1_555 1_555 1_555 yes
C(2) W(1) C(5) 55.3(6) 1_555 1_555 1_555 yes
C(3) W(1) C(4) 35.0(8) 1_555 1_555 1_555 yes
C(3) W(1) C(5) 56.1(7) 1_555 1_555 1_555 yes
C(4) W(1) C(5) 32.9(8) 1_555 1_555 1_555 yes
Ag(1) W(2) Ag(3) 65.79(4) 1_555 1_555 1_555 yes
Ag(1) W(2) S(4) 53.8(1) 1_555 1_555 1_555 yes
Ag(1) W(2) S(5) 63.1(1) 1_555 1_555 1_555 yes
Ag(1) W(2) S(6) 91.5(1) 1_555 1_555 1_555 yes
Ag(1) W(2) C(11) 171.4(3) 1_555 1_555 1_555 yes
Ag(1) W(2) C(12) 154.0(4) 1_555 1_555 1_555 yes
Ag(1) W(2) C(13) 130.8(3) 1_555 1_555 1_555 yes
Ag(1) W(2) C(14) 126.4(3) 1_555 1_555 1_555 yes
Ag(1) W(2) C(15) 143.0(4) 1_555 1_555 1_555 yes
Ag(3) W(2) S(4) 116.0(1) 1_555 1_555 1_555 yes
Ag(3) W(2) S(5) 55.6(1) 1_555 1_555 1_555 yes
Ag(3) W(2) S(6) 55.5(1) 1_555 1_555 1_555 yes
Ag(3) W(2) C(11) 115.0(3) 1_555 1_555 1_555 yes
Ag(3) W(2) C(12) 103.1(4) 1_555 1_555 1_555 yes
Ag(3) W(2) C(13) 123.7(4) 1_555 1_555 1_555 yes
Ag(3) W(2) C(14) 156.9(4) 1_555 1_555 1_555 yes
Ag(3) W(2) C(15) 147.3(4) 1_555 1_555 1_555 yes
S(4) W(2) S(5) 106.6(1) 1_555 1_555 1_555 yes
S(4) W(2) S(6) 104.5(2) 1_555 1_555 1_555 yes
S(4) W(2) C(11) 121.7(4) 1_555 1_555 1_555 yes
S(4) W(2) C(12) 140.6(4) 1_555 1_555 1_555 yes
S(4) W(2) C(13) 111.3(4) 1_555 1_555 1_555 yes
S(4) W(2) C(14) 83.8(4) 1_555 1_555 1_555 yes
S(4) W(2) C(15) 89.3(4) 1_555 1_555 1_555 yes
S(5) W(2) S(6) 111.0(1) 1_555 1_555 1_555 yes
S(5) W(2) C(11) 124.9(4) 1_555 1_555 1_555 yes
S(5) W(2) C(12) 91.1(4) 1_555 1_555 1_555 yes
S(5) W(2) C(13) 83.3(4) 1_555 1_555 1_555 yes
S(5) W(2) C(14) 109.3(4) 1_555 1_555 1_555 yes
S(5) W(2) C(15) 139.6(3) 1_555 1_555 1_555 yes
S(6) W(2) C(11) 82.5(3) 1_555 1_555 1_555 yes
S(6) W(2) C(12) 101.2(4) 1_555 1_555 1_555 yes
S(6) W(2) C(13) 135.5(4) 1_555 1_555 1_555 yes
S(6) W(2) C(14) 134.1(4) 1_555 1_555 1_555 yes
S(6) W(2) C(15) 100.0(3) 1_555 1_555 1_555 yes
C(11) W(2) C(12) 34.4(5) 1_555 1_555 1_555 yes
C(11) W(2) C(13) 56.7(5) 1_555 1_555 1_555 yes
C(11) W(2) C(14) 56.4(5) 1_555 1_555 1_555 yes
C(11) W(2) C(15) 33.8(5) 1_555 1_555 1_555 yes
C(12) W(2) C(13) 34.8(5) 1_555 1_555 1_555 yes
C(12) W(2) C(14) 56.9(5) 1_555 1_555 1_555 yes
C(12) W(2) C(15) 57.0(5) 1_555 1_555 1_555 yes
C(13) W(2) C(14) 33.3(5) 1_555 1_555 1_555 yes
C(13) W(2) C(15) 56.3(5) 1_555 1_555 1_555 yes
C(14) W(2) C(15) 34.3(5) 1_555 1_555 1_555 yes
W(1) Ag(1) W(2) 143.40(5) 1_555 1_555 1_555 yes
W(1) Ag(1) S(1) 49.39(9) 1_555 1_555 1_555 yes
W(1) Ag(1) S(2) 46.30(8) 1_555 1_555 1_555 yes
W(1) Ag(1) S(4) 160.4(1) 1_555 1_555 1_555 yes
W(2) Ag(1) S(1) 154.7(1) 1_555 1_555 1_555 yes
W(2) Ag(1) S(2) 106.80(9) 1_555 1_555 1_555 yes
W(2) Ag(1) S(4) 47.27(9) 1_555 1_555 1_555 yes
S(1) Ag(1) S(2) 93.9(1) 1_555 1_555 1_555 yes
S(1) Ag(1) S(4) 131.0(1) 1_555 1_555 1_555 yes
S(2) Ag(1) S(4) 122.1(1) 1_555 1_555 1_555 yes
W(1) Ag(2) S(1) 50.08(8) 1_555 1_555 1_555 yes
W(1) Ag(2) S(3) 46.9(1) 1_555 1_555 1_555 yes
W(1) Ag(2) C(21) 165.9(4) 1_555 1_555 1_555 yes
S(1) Ag(2) S(3) 95.9(1) 1_555 1_555 1_555 yes
S(1) Ag(2) C(21) 136.4(5) 1_555 1_555 1_555 yes
S(3) Ag(2) C(21) 122.1(5) 1_555 1_555 1_555 yes
W(2) Ag(3) S(5) 48.42(9) 1_555 1_555 1_555 yes
W(2) Ag(3) S(6) 47.57(9) 1_555 1_555 1_555 yes
W(2) Ag(3) N 165.7(4) 1_555 1_555 2_655 yes
S(5) Ag(3) S(6) 95.9(1) 1_555 1_555 1_555 yes
S(5) Ag(3) N 126.5(4) 1_555 1_555 2_655 yes
S(6) Ag(3) N 133.8(4) 1_555 1_555 2_655 yes
W(1) S(1) Ag(1) 76.7(1) 1_555 1_555 1_555 yes
W(1) S(1) Ag(2) 74.8(1) 1_555 1_555 1_555 yes
Ag(1) S(1) Ag(2) 78.6(1) 1_555 1_555 1_555 yes
W(1) S(2) Ag(1) 76.6(1) 1_555 1_555 1_555 yes
W(1) S(3) Ag(2) 77.3(1) 1_555 1_555 1_555 yes
W(2) S(4) Ag(1) 78.9(1) 1_555 1_555 1_555 yes
W(2) S(5) Ag(3) 76.0(1) 1_555 1_555 1_555 yes
W(2) S(6) Ag(3) 76.9(1) 1_555 1_555 1_555 yes
Ag(3) N C(21) 179(1) 2_645 1_555 1_555 yes
W(1) C(1) C(2) 71.6(9) 1_555 1_555 1_555 yes
W(1) C(1) C(5) 70.7(9) 1_555 1_555 1_555 yes
W(1) C(1) C(6) 125(1) 1_555 1_555 1_555 yes
C(2) C(1) C(5) 106(1) 1_555 1_555 1_555 yes
C(2) C(1) C(6) 121(2) 1_555 1_555 1_555 yes
C(5) C(1) C(6) 131(2) 1_555 1_555 1_555 yes
W(1) C(2) C(1) 75.2(9) 1_555 1_555 1_555 yes
W(1) C(2) C(3) 71.4(10) 1_555 1_555 1_555 yes
W(1) C(2) C(7) 119(1) 1_555 1_555 1_555 yes
C(1) C(2) C(3) 108(1) 1_555 1_555 1_555 yes
C(1) C(2) C(7) 124(2) 1_555 1_555 1_555 yes
C(3) C(2) C(7) 126(2) 1_555 1_555 1_555 yes
W(1) C(3) C(2) 74.3(9) 1_555 1_555 1_555 yes
W(1) C(3) C(4) 73(1) 1_555 1_555 1_555 yes
W(1) C(3) C(8) 125(1) 1_555 1_555 1_555 yes
C(2) C(3) C(4) 106(1) 1_555 1_555 1_555 yes
C(2) C(3) C(8) 125(2) 1_555 1_555 1_555 yes
C(4) C(3) C(8) 127(2) 1_555 1_555 1_555 yes
W(1) C(4) C(3) 71(1) 1_555 1_555 1_555 yes
W(1) C(4) C(5) 73(1) 1_555 1_555 1_555 yes
W(1) C(4) C(9) 124(1) 1_555 1_555 1_555 yes
C(3) C(4) C(5) 107(1) 1_555 1_555 1_555 yes
C(3) C(4) C(9) 118(3) 1_555 1_555 1_555 yes
C(5) C(4) C(9) 134(3) 1_555 1_555 1_555 yes
W(1) C(5) C(1) 75.9(9) 1_555 1_555 1_555 yes
W(1) C(5) C(4) 73(1) 1_555 1_555 1_555 yes
W(1) C(5) C(10) 123(1) 1_555 1_555 1_555 yes
C(1) C(5) C(4) 111(1) 1_555 1_555 1_555 yes
C(1) C(5) C(10) 125(2) 1_555 1_555 1_555 yes
C(4) C(5) C(10) 122(2) 1_555 1_555 1_555 yes
C(1) C(6) H(1) 109(2) 1_555 1_555 1_555 no
C(1) C(6) H(2) 109(2) 1_555 1_555 1_555 no
C(1) C(6) H(3) 109(2) 1_555 1_555 1_555 no
H(1) C(6) H(2) 109(2) 1_555 1_555 1_555 no
H(1) C(6) H(3) 109(3) 1_555 1_555 1_555 no
H(2) C(6) H(3) 109(2) 1_555 1_555 1_555 no
C(2) C(7) H(4) 109(2) 1_555 1_555 1_555 no
C(2) C(7) H(5) 109(2) 1_555 1_555 1_555 no
C(2) C(7) H(6) 109(2) 1_555 1_555 1_555 no
H(4) C(7) H(5) 109(2) 1_555 1_555 1_555 no
H(4) C(7) H(6) 109(3) 1_555 1_555 1_555 no
H(5) C(7) H(6) 109(2) 1_555 1_555 1_555 no
C(3) C(8) H(7) 109(2) 1_555 1_555 1_555 no
C(3) C(8) H(8) 109(3) 1_555 1_555 1_555 no
C(3) C(8) H(9) 109(2) 1_555 1_555 1_555 no
H(7) C(8) H(8) 109(2) 1_555 1_555 1_555 no
H(7) C(8) H(9) 109(4) 1_555 1_555 1_555 no
H(8) C(8) H(9) 109(2) 1_555 1_555 1_555 no
C(4) C(9) H(10) 109(3) 1_555 1_555 1_555 no
C(4) C(9) H(11) 109(2) 1_555 1_555 1_555 no
C(4) C(9) H(12) 109(2) 1_555 1_555 1_555 no
H(10) C(9) H(11) 109(2) 1_555 1_555 1_555 no
H(10) C(9) H(12) 109(2) 1_555 1_555 1_555 no
H(11) C(9) H(12) 109(4) 1_555 1_555 1_555 no
C(5) C(10) H(13) 109(2) 1_555 1_555 1_555 no
C(5) C(10) H(14) 109(2) 1_555 1_555 1_555 no
C(5) C(10) H(15) 109(2) 1_555 1_555 1_555 no
H(13) C(10) H(14) 109(3) 1_555 1_555 1_555 no
H(13) C(10) H(15) 109(2) 1_555 1_555 1_555 no
H(14) C(10) H(15) 109(3) 1_555 1_555 1_555 no
W(2) C(11) C(12) 71.7(8) 1_555 1_555 1_555 yes
W(2) C(11) C(15) 72.4(7) 1_555 1_555 1_555 yes
W(2) C(11) C(16) 126.6(10) 1_555 1_555 1_555 yes
C(12) C(11) C(15) 108(1) 1_555 1_555 1_555 yes
C(12) C(11) C(16) 124(1) 1_555 1_555 1_555 yes
C(15) C(11) C(16) 126(1) 1_555 1_555 1_555 yes
W(2) C(12) C(11) 73.9(8) 1_555 1_555 1_555 yes
W(2) C(12) C(13) 73.3(8) 1_555 1_555 1_555 yes
W(2) C(12) C(17) 121(1) 1_555 1_555 1_555 yes
C(11) C(12) C(13) 106(1) 1_555 1_555 1_555 yes
C(11) C(12) C(17) 126(1) 1_555 1_555 1_555 yes
C(13) C(12) C(17) 127(1) 1_555 1_555 1_555 yes
W(2) C(13) C(12) 71.9(8) 1_555 1_555 1_555 yes
W(2) C(13) C(14) 74.1(8) 1_555 1_555 1_555 yes
W(2) C(13) C(18) 124(1) 1_555 1_555 1_555 yes
C(12) C(13) C(14) 109(1) 1_555 1_555 1_555 yes
C(12) C(13) C(18) 123(1) 1_555 1_555 1_555 yes
C(14) C(13) C(18) 127(1) 1_555 1_555 1_555 yes
W(2) C(14) C(13) 72.6(8) 1_555 1_555 1_555 yes
W(2) C(14) C(15) 71.8(8) 1_555 1_555 1_555 yes
W(2) C(14) C(19) 126(1) 1_555 1_555 1_555 yes
C(13) C(14) C(15) 107(1) 1_555 1_555 1_555 yes
C(13) C(14) C(19) 126(1) 1_555 1_555 1_555 yes
C(15) C(14) C(19) 125(1) 1_555 1_555 1_555 yes
W(2) C(15) C(11) 73.8(8) 1_555 1_555 1_555 yes
W(2) C(15) C(14) 73.9(8) 1_555 1_555 1_555 yes
W(2) C(15) C(20) 126.6(10) 1_555 1_555 1_555 yes
C(11) C(15) C(14) 108(1) 1_555 1_555 1_555 yes
C(11) C(15) C(20) 127(1) 1_555 1_555 1_555 yes
C(14) C(15) C(20) 123(1) 1_555 1_555 1_555 yes
C(11) C(16) H(16) 109(1) 1_555 1_555 1_555 no
C(11) C(16) H(17) 109(1) 1_555 1_555 1_555 no
C(11) C(16) H(18) 109(1) 1_555 1_555 1_555 no
H(16) C(16) H(17) 109(1) 1_555 1_555 1_555 no
H(16) C(16) H(18) 109(1) 1_555 1_555 1_555 no
H(17) C(16) H(18) 109(2) 1_555 1_555 1_555 no
C(12) C(17) H(19) 109(1) 1_555 1_555 1_555 no
C(12) C(17) H(20) 109(1) 1_555 1_555 1_555 no
C(12) C(17) H(21) 109(1) 1_555 1_555 1_555 no
H(19) C(17) H(20) 109(2) 1_555 1_555 1_555 no
H(19) C(17) H(21) 109(1) 1_555 1_555 1_555 no
H(20) C(17) H(21) 109(1) 1_555 1_555 1_555 no
C(13) C(18) H(22) 109(1) 1_555 1_555 1_555 no
C(13) C(18) H(23) 109(1) 1_555 1_555 1_555 no
C(13) C(18) H(24) 109(1) 1_555 1_555 1_555 no
H(22) C(18) H(23) 109(1) 1_555 1_555 1_555 no
H(22) C(18) H(24) 109(2) 1_555 1_555 1_555 no
H(23) C(18) H(24) 109(1) 1_555 1_555 1_555 no
C(14) C(19) H(25) 109(1) 1_555 1_555 1_555 no
C(14) C(19) H(26) 109(1) 1_555 1_555 1_555 no
C(14) C(19) H(27) 109(1) 1_555 1_555 1_555 no
H(25) C(19) H(26) 109(1) 1_555 1_555 1_555 no
H(25) C(19) H(27) 109(2) 1_555 1_555 1_555 no
H(26) C(19) H(27) 109(1) 1_555 1_555 1_555 no
C(15) C(20) H(28) 109(1) 1_555 1_555 1_555 no
C(15) C(20) H(29) 109(1) 1_555 1_555 1_555 no
C(15) C(20) H(30) 109(1) 1_555 1_555 1_555 no
H(28) C(20) H(29) 109(1) 1_555 1_555 1_555 no
H(28) C(20) H(30) 109(1) 1_555 1_555 1_555 no
H(29) C(20) H(30) 109(1) 1_555 1_555 1_555 no
Ag(2) C(21) N 173(1) 1_555 1_555 1_555 yes

loop_
_geom_bond_atom_site_label_1
_geom_bond_atom_site_label_2
_geom_bond_distance
_geom_bond_site_symmetry_1
_geom_bond_site_symmetry_2
_geom_bond_publ_flag
W(1) Ag(1) 2.976(1) 1_555 1_555 yes
W(1) Ag(2) 2.921(1) 1_555 1_555 yes
W(1) S(1) 2.322(4) 1_555 1_555 yes
W(1) S(2) 2.212(4) 1_555 1_555 yes
W(1) S(3) 2.186(4) 1_555 1_555 yes
W(1) C(1) 2.45(1) 1_555 1_555 yes
W(1) C(2) 2.40(1) 1_555 1_555 yes
W(1) C(3) 2.36(2) 1_555 1_555 yes
W(1) C(4) 2.38(2) 1_555 1_555 yes
W(1) C(5) 2.38(2) 1_555 1_555 yes
W(2) Ag(1) 2.980(1) 1_555 1_555 yes
W(2) Ag(3) 2.932(1) 1_555 1_555 yes
W(2) S(4) 2.231(4) 1_555 1_555 yes
W(2) S(5) 2.260(4) 1_555 1_555 yes
W(2) S(6) 2.222(4) 1_555 1_555 yes
W(2) C(11) 2.42(1) 1_555 1_555 yes
W(2) C(12) 2.39(1) 1_555 1_555 yes
W(2) C(13) 2.41(1) 1_555 1_555 yes
W(2) C(14) 2.43(1) 1_555 1_555 yes
W(2) C(15) 2.40(1) 1_555 1_555 yes
Ag(1) S(1) 2.473(4) 1_555 1_555 yes
Ag(1) S(2) 2.570(4) 1_555 1_555 yes
Ag(1) S(4) 2.451(4) 1_555 1_555 yes
Ag(2) S(1) 2.484(5) 1_555 1_555 yes
Ag(2) S(3) 2.479(4) 1_555 1_555 yes
Ag(2) C(21) 2.08(1) 1_555 1_555 yes
Ag(3) S(5) 2.493(4) 1_555 1_555 yes
Ag(3) S(6) 2.482(4) 1_555 1_555 yes
Ag(3) N 2.11(1) 1_555 2_655 yes
N C(21) 1.14(2) 1_555 1_555 yes
C(1) C(2) 1.39(2) 1_555 1_555 yes
C(1) C(5) 1.39(2) 1_555 1_555 yes
C(1) C(6) 1.49(2) 1_555 1_555 yes
C(2) C(3) 1.41(3) 1_555 1_555 yes
C(2) C(7) 1.52(3) 1_555 1_555 yes
C(3) C(4) 1.43(3) 1_555 1_555 yes
C(3) C(8) 1.47(3) 1_555 1_555 yes
C(4) C(5) 1.35(3) 1_555 1_555 yes
C(4) C(9) 1.52(2) 1_555 1_555 yes
C(5) C(10) 1.53(3) 1_555 1_555 yes
C(11) C(12) 1.42(2) 1_555 1_555 yes
C(11) C(15) 1.40(2) 1_555 1_555 yes
C(11) C(16) 1.50(2) 1_555 1_555 yes
C(12) C(13) 1.44(2) 1_555 1_555 yes
C(12) C(17) 1.51(2) 1_555 1_555 yes
C(13) C(14) 1.39(2) 1_555 1_555 yes
C(13) C(18) 1.53(2) 1_555 1_555 yes
C(14) C(15) 1.42(2) 1_555 1_555 yes
C(14) C(19) 1.48(2) 1_555 1_555 yes
C(15) C(20) 1.50(2) 1_555 1_555 yes

loop_
_geom_contact_atom_site_label_1
_geom_contact_atom_site_label_2
_geom_contact_distance
_geom_contact_site_symmetry_1
_geom_contact_site_symmetry_2
_geom_contact_publ_flag
W(1) Ag(1) 2.976(1) 1_555 1_555 ?
W(1) Ag(2) 2.921(1) 1_555 1_555 ?
W(2) Ag(1) 2.980(1) 1_555 1_555 ?
W(2) Ag(3) 2.932(1) 1_555 1_555 ?
Ag(1) S(2) 2.570(4) 1_555 1_555 ?
S(2) C(20) 3.59(2) 1_555 2_755 ?
N C(8) 3.40(3) 1_555 1_545 ?
C(4) C(16) 3.47(2) 1_555 4_555 ?
C(6) C(14) 3.46(3) 1_555 4_545 ?
C(8) C(21) 3.42(3) 1_555 1_565 ?
C(18) C(21) 3.50(2) 1_555 2_645 ?
C(19) C(20) 3.54(2) 1_555 2_745 ?

loop_
_geom_torsion_atom_site_label_1
_geom_torsion_atom_site_label_2
_geom_torsion_atom_site_label_3
_geom_torsion_atom_site_label_4
_geom_torsion
_geom_torsion_site_symmetry_1
_geom_torsion_site_symmetry_2
_geom_torsion_site_symmetry_3
_geom_torsion_site_symmetry_4
_geom_torsion_publ_flag
W(1) Ag(1) W(2) Ag(3) -2.63(9) 1_555 1_555 1_555 1_555 yes
W(1) Ag(1) W(2) S(4) 155.0(2) 1_555 1_555 1_555 1_555 yes
W(1) Ag(1) W(2) S(5) -64.8(1) 1_555 1_555 1_555 1_555 yes
W(1) Ag(1) W(2) S(6) 48.1(2) 1_555 1_555 1_555 1_555 yes
W(1) Ag(1) W(2) C(11) 94(2) 1_555 1_555 1_555 1_555 yes
W(1) Ag(1) W(2) C(12) -71.8(9) 1_555 1_555 1_555 1_555 yes
W(1) Ag(1) W(2) C(13) -117.1(6) 1_555 1_555 1_555 1_555 yes
W(1) Ag(1) W(2) C(14) -159.7(5) 1_555 1_555 1_555 1_555 yes
W(1) Ag(1) W(2) C(15) 157.0(5) 1_555 1_555 1_555 1_555 yes
W(1) Ag(1) S(1) Ag(2) 76.9(1) 1_555 1_555 1_555 1_555 yes
W(1) Ag(1) S(4) W(2) -131.5(3) 1_555 1_555 1_555 1_555 yes
W(1) Ag(2) S(1) Ag(1) -79.10(10) 1_555 1_555 1_555 1_555 yes
W(1) Ag(2) C(21) N 72(13) 1_555 1_555 1_555 1_555 yes
W(1) S(1) Ag(1) W(2) -131.4(2) 1_555 1_555 1_555 1_555 yes
W(1) S(1) Ag(1) S(2) 14.0(1) 1_555 1_555 1_555 1_555 yes
W(1) S(1) Ag(1) S(4) 154.0(2) 1_555 1_555 1_555 1_555 yes
W(1) S(1) Ag(2) S(3) -10.7(1) 1_555 1_555 1_555 1_555 yes
W(1) S(1) Ag(2) C(21) -162.7(7) 1_555 1_555 1_555 1_555 yes
W(1) S(2) Ag(1) W(2) 150.63(8) 1_555 1_555 1_555 1_555 yes
W(1) S(2) Ag(1) S(1) -14.7(1) 1_555 1_555 1_555 1_555 yes
W(1) S(2) Ag(1) S(4) -159.7(1) 1_555 1_555 1_555 1_555 yes
W(1) S(3) Ag(2) S(1) 11.3(1) 1_555 1_555 1_555 1_555 yes
W(1) S(3) Ag(2) C(21) 168.8(6) 1_555 1_555 1_555 1_555 yes
W(1) C(1) C(2) C(3) -63(1) 1_555 1_555 1_555 1_555 yes
W(1) C(1) C(2) C(7) 116(1) 1_555 1_555 1_555 1_555 yes
W(1) C(1) C(5) C(4) 65(1) 1_555 1_555 1_555 1_555 yes
W(1) C(1) C(5) C(10) -121(1) 1_555 1_555 1_555 1_555 yes
W(1) C(2) C(1) C(5) 62(1) 1_555 1_555 1_555 1_555 yes
W(1) C(2) C(1) C(6) -121(1) 1_555 1_555 1_555 1_555 yes
W(1) C(2) C(3) C(4) -66(1) 1_555 1_555 1_555 1_555 yes
W(1) C(2) C(3) C(8) 123(2) 1_555 1_555 1_555 1_555 yes
W(1) C(3) C(2) C(1) 66(1) 1_555 1_555 1_555 1_555 yes
W(1) C(3) C(2) C(7) -113(1) 1_555 1_555 1_555 1_555 yes
W(1) C(3) C(4) C(5) -65(1) 1_555 1_555 1_555 1_555 yes
W(1) C(3) C(4) C(9) 119(1) 1_555 1_555 1_555 1_555 yes
W(1) C(4) C(3) C(2) 67(1) 1_555 1_555 1_555 1_555 yes
W(1) C(4) C(3) C(8) -122(1) 1_555 1_555 1_555 1_555 yes
W(1) C(4) C(5) C(1) -67(1) 1_555 1_555 1_555 1_555 yes
W(1) C(4) C(5) C(10) 120(1) 1_555 1_555 1_555 1_555 yes
W(1) C(5) C(1) C(2) -63(1) 1_555 1_555 1_555 1_555 yes
W(1) C(5) C(1) C(6) 121(1) 1_555 1_555 1_555 1_555 yes
W(1) C(5) C(4) C(3) 64(1) 1_555 1_555 1_555 1_555 yes
W(1) C(5) C(4) C(9) -122(2) 1_555 1_555 1_555 1_555 yes
W(2) Ag(1) W(1) Ag(2) 83.3(1) 1_555 1_555 1_555 1_555 yes
W(2) Ag(1) W(1) S(1) 147.5(2) 1_555 1_555 1_555 1_555 yes
W(2) Ag(1) W(1) S(2) -52.0(2) 1_555 1_555 1_555 1_555 yes
W(2) Ag(1) W(1) S(3) 43.8(2) 1_555 1_555 1_555 1_555 yes
W(2) Ag(1) W(1) C(1) -164.8(5) 1_555 1_555 1_555 1_555 yes
W(2) Ag(1) W(1) C(2) 171.6(9) 1_555 1_555 1_555 1_555 yes
W(2) Ag(1) W(1) C(3) -87(1) 1_555 1_555 1_555 1_555 yes
W(2) Ag(1) W(1) C(4) -94.6(8) 1_555 1_555 1_555 1_555 yes
W(2) Ag(1) W(1) C(5) -128.1(6) 1_555 1_555 1_555 1_555 yes
W(2) Ag(1) S(1) Ag(2) -54.5(3) 1_555 1_555 1_555 1_555 yes
W(2) Ag(3) N C(21) 39(88) 1_555 1_555 2_655 2_655 yes
W(2) S(4) Ag(1) S(1) 145.9(2) 1_555 1_555 1_555 1_555 yes
W(2) S(4) Ag(1) S(2) -83.4(2) 1_555 1_555 1_555 1_555 yes
W(2) S(5) Ag(3) S(6) 2.3(1) 1_555 1_555 1_555 1_555 yes
W(2) S(5) Ag(3) N 162.7(5) 1_555 1_555 1_555 2_655 yes
W(2) S(6) Ag(3) S(5) -2.3(1) 1_555 1_555 1_555 1_555 yes
W(2) S(6) Ag(3) N -160.4(6) 1_555 1_555 1_555 2_655 yes
W(2) C(11) C(12) C(13) -66.5(9) 1_555 1_555 1_555 1_555 yes
W(2) C(11) C(12) C(17) 118(1) 1_555 1_555 1_555 1_555 yes
W(2) C(11) C(15) C(14) 66.3(9) 1_555 1_555 1_555 1_555 yes
W(2) C(11) C(15) C(20) -123(1) 1_555 1_555 1_555 1_555 yes
W(2) C(12) C(11) C(15) 63.7(9) 1_555 1_555 1_555 1_555 yes
W(2) C(12) C(11) C(16) -122(1) 1_555 1_555 1_555 1_555 yes
W(2) C(12) C(13) C(14) -65.4(10) 1_555 1_555 1_555 1_555 yes
W(2) C(12) C(13) C(18) 119(1) 1_555 1_555 1_555 1_555 yes
W(2) C(13) C(12) C(11) 67.0(9) 1_555 1_555 1_555 1_555 yes
W(2) C(13) C(12) C(17) -117(1) 1_555 1_555 1_555 1_555 yes
W(2) C(13) C(14) C(15) -63.7(9) 1_555 1_555 1_555 1_555 yes
W(2) C(13) C(14) C(19) 122(1) 1_555 1_555 1_555 1_555 yes
W(2) C(14) C(13) C(12) 63.9(9) 1_555 1_555 1_555 1_555 yes
W(2) C(14) C(13) C(18) -121(1) 1_555 1_555 1_555 1_555 yes
W(2) C(14) C(15) C(11) -66.2(9) 1_555 1_555 1_555 1_555 yes
W(2) C(14) C(15) C(20) 123(1) 1_555 1_555 1_555 1_555 yes
W(2) C(15) C(11) C(12) -63.3(9) 1_555 1_555 1_555 1_555 yes
W(2) C(15) C(11) C(16) 122(1) 1_555 1_555 1_555 1_555 yes
W(2) C(15) C(14) C(13) 64.2(10) 1_555 1_555 1_555 1_555 yes
W(2) C(15) C(14) C(19) -122(1) 1_555 1_555 1_555 1_555 yes
Ag(1) W(1) Ag(2) S(1) 62.5(1) 1_555 1_555 1_555 1_555 yes
Ag(1) W(1) Ag(2) S(3) -132.2(2) 1_555 1_555 1_555 1_555 yes
Ag(1) W(1) Ag(2) C(21) -174(1) 1_555 1_555 1_555 1_555 yes
Ag(1) W(1) S(1) Ag(2) -81.6(1) 1_555 1_555 1_555 1_555 yes
Ag(1) W(1) S(3) Ag(2) 43.8(1) 1_555 1_555 1_555 1_555 yes
Ag(1) W(1) C(1) C(2) -159.4(9) 1_555 1_555 1_555 1_555 yes
Ag(1) W(1) C(1) C(5) 85(1) 1_555 1_555 1_555 1_555 yes
Ag(1) W(1) C(1) C(6) -42(2) 1_555 1_555 1_555 1_555 yes
Ag(1) W(1) C(2) C(1) 38(1) 1_555 1_555 1_555 1_555 yes
Ag(1) W(1) C(2) C(3) 154(1) 1_555 1_555 1_555 1_555 yes
Ag(1) W(1) C(2) C(7) -83(2) 1_555 1_555 1_555 1_555 yes
Ag(1) W(1) C(3) C(2) -122(1) 1_555 1_555 1_555 1_555 yes
Ag(1) W(1) C(3) C(4) -9(2) 1_555 1_555 1_555 1_555 yes
Ag(1) W(1) C(3) C(8) 114(3) 1_555 1_555 1_555 1_555 yes
Ag(1) W(1) C(4) C(3) 176.8(8) 1_555 1_555 1_555 1_555 yes
Ag(1) W(1) C(4) C(5) -68(1) 1_555 1_555 1_555 1_555 yes
Ag(1) W(1) C(4) C(9) 64(3) 1_555 1_555 1_555 1_555 yes
Ag(1) W(1) C(5) C(1) -112(1) 1_555 1_555 1_555 1_555 yes
Ag(1) W(1) C(5) C(4) 129(1) 1_555 1_555 1_555 1_555 yes
Ag(1) W(1) C(5) C(10) 11(2) 1_555 1_555 1_555 1_555 yes
Ag(1) W(2) Ag(3) S(5) -72.9(1) 1_555 1_555 1_555 1_555 yes
Ag(1) W(2) Ag(3) S(6) 110.2(1) 1_555 1_555 1_555 1_555 yes
Ag(1) W(2) Ag(3) N -147(1) 1_555 1_555 1_555 2_655 yes
Ag(1) W(2) S(5) Ag(3) 77.91(8) 1_555 1_555 1_555 1_555 yes
Ag(1) W(2) S(6) Ag(3) -58.92(9) 1_555 1_555 1_555 1_555 yes
Ag(1) W(2) C(11) C(12) -169(1) 1_555 1_555 1_555 1_555 yes
Ag(1) W(2) C(11) C(15) 74(2) 1_555 1_555 1_555 1_555 yes
Ag(1) W(2) C(11) C(16) -49(3) 1_555 1_555 1_555 1_555 yes
Ag(1) W(2) C(12) C(11) 176.3(6) 1_555 1_555 1_555 1_555 yes
Ag(1) W(2) C(12) C(13) -70(1) 1_555 1_555 1_555 1_555 yes
Ag(1) W(2) C(12) C(17) 53(1) 1_555 1_555 1_555 1_555 yes
Ag(1) W(2) C(13) C(12) 146.9(8) 1_555 1_555 1_555 1_555 yes
Ag(1) W(2) C(13) C(14) -96.4(9) 1_555 1_555 1_555 1_555 yes
Ag(1) W(2) C(13) C(18) 28(1) 1_555 1_555 1_555 1_555 yes
Ag(1) W(2) C(14) C(13) 111.0(8) 1_555 1_555 1_555 1_555 yes
Ag(1) W(2) C(14) C(15) -133.0(8) 1_555 1_555 1_555 1_555 yes
Ag(1) W(2) C(14) C(19) -11(1) 1_555 1_555 1_555 1_555 yes
Ag(1) W(2) C(15) C(11) -166.1(6) 1_555 1_555 1_555 1_555 yes
Ag(1) W(2) C(15) C(14) 78.5(10) 1_555 1_555 1_555 1_555 yes
Ag(1) W(2) C(15) C(20) -41(1) 1_555 1_555 1_555 1_555 yes
Ag(1) S(1) W(1) Ag(2) 81.6(1) 1_555 1_555 1_555 1_555 yes
Ag(1) S(1) W(1) S(2) -17.2(2) 1_555 1_555 1_555 1_555 yes
Ag(1) S(1) W(1) S(3) 94.5(2) 1_555 1_555 1_555 1_555 yes
Ag(1) S(1) W(1) C(1) -140.5(5) 1_555 1_555 1_555 1_555 yes
Ag(1) S(1) W(1) C(2) -168.5(5) 1_555 1_555 1_555 1_555 yes
Ag(1) S(1) W(1) C(3) -164.0(9) 1_555 1_555 1_555 1_555 yes
Ag(1) S(1) W(1) C(4) -115.8(9) 1_555 1_555 1_555 1_555 yes
Ag(1) S(1) W(1) C(5) -112.4(4) 1_555 1_555 1_555 1_555 yes
Ag(1) S(1) Ag(2) S(3) -89.8(1) 1_555 1_555 1_555 1_555 yes
Ag(1) S(1) Ag(2) C(21) 118.2(7) 1_555 1_555 1_555 1_555 yes
Ag(1) S(2) W(1) Ag(2) -41.8(1) 1_555 1_555 1_555 1_555 yes
Ag(1) S(2) W(1) S(1) 16.5(2) 1_555 1_555 1_555 1_555 yes
Ag(1) S(2) W(1) S(3) -99.7(1) 1_555 1_555 1_555 1_555 yes
Ag(1) S(2) W(1) C(1) 108.5(5) 1_555 1_555 1_555 1_555 yes
Ag(1) S(2) W(1) C(2) 148.6(7) 1_555 1_555 1_555 1_555 yes
Ag(1) S(2) W(1) C(3) 171.3(5) 1_555 1_555 1_555 1_555 yes
Ag(1) S(2) W(1) C(4) 149.0(9) 1_555 1_555 1_555 1_555 yes
Ag(1) S(2) W(1) C(5) 117.1(6) 1_555 1_555 1_555 1_555 yes
Ag(1) S(4) W(2) Ag(3) 22.7(1) 1_555 1_555 1_555 1_555 yes
Ag(1) S(4) W(2) S(5) -36.6(2) 1_555 1_555 1_555 1_555 yes
Ag(1) S(4) W(2) S(6) 81.1(1) 1_555 1_555 1_555 1_555 yes
Ag(1) S(4) W(2) C(11) 171.2(4) 1_555 1_555 1_555 1_555 yes
Ag(1) S(4) W(2) C(12) -149.8(7) 1_555 1_555 1_555 1_555 yes
Ag(1) S(4) W(2) C(13) -125.8(4) 1_555 1_555 1_555 1_555 yes
Ag(1) S(4) W(2) C(14) -144.9(4) 1_555 1_555 1_555 1_555 yes
Ag(1) S(4) W(2) C(15) -178.8(3) 1_555 1_555 1_555 1_555 yes
Ag(2) W(1) Ag(1) S(1) -64.2(1) 1_555 1_555 1_555 1_555 yes
Ag(2) W(1) Ag(1) S(2) 135.2(1) 1_555 1_555 1_555 1_555 yes
Ag(2) W(1) Ag(1) S(4) -164.0(3) 1_555 1_555 1_555 1_555 yes
Ag(2) W(1) C(1) C(2) -82(1) 1_555 1_555 1_555 1_555 yes
Ag(2) W(1) C(1) C(5) 162(1) 1_555 1_555 1_555 1_555 yes
Ag(2) W(1) C(1) C(6) 34(2) 1_555 1_555 1_555 1_555 yes
Ag(2) W(1) C(2) C(1) 114.0(10) 1_555 1_555 1_555 1_555 yes
Ag(2) W(1) C(2) C(3) -129(1) 1_555 1_555 1_555 1_555 yes
Ag(2) W(1) C(2) C(7) -7(2) 1_555 1_555 1_555 1_555 yes
Ag(2) W(1) C(3) C(2) 68(1) 1_555 1_555 1_555 1_555 yes
Ag(2) W(1) C(3) C(4) -178(1) 1_555 1_555 1_555 1_555 yes
Ag(2) W(1) C(3) C(8) -54(3) 1_555 1_555 1_555 1_555 yes
Ag(2) W(1) C(4) C(3) 4(3) 1_555 1_555 1_555 1_555 yes
Ag(2) W(1) C(4) C(5) 118(2) 1_555 1_555 1_555 1_555 yes
Ag(2) W(1) C(4) C(9) -108(3) 1_555 1_555 1_555 1_555 yes
Ag(2) W(1) C(5) C(1) -33(1) 1_555 1_555 1_555 1_555 yes
Ag(2) W(1) C(5) C(4) -150(1) 1_555 1_555 1_555 1_555 yes
Ag(2) W(1) C(5) C(10) 90(2) 1_555 1_555 1_555 1_555 yes
Ag(2) S(1) W(1) S(2) -98.8(1) 1_555 1_555 1_555 1_555 yes
Ag(2) S(1) W(1) S(3) 12.9(2) 1_555 1_555 1_555 1_555 yes
Ag(2) S(1) W(1) C(1) 137.9(5) 1_555 1_555 1_555 1_555 yes
Ag(2) S(1) W(1) C(2) 109.9(5) 1_555 1_555 1_555 1_555 yes
Ag(2) S(1) W(1) C(3) 114.3(9) 1_555 1_555 1_555 1_555 yes
Ag(2) S(1) W(1) C(4) 162.6(9) 1_555 1_555 1_555 1_555 yes
Ag(2) S(1) W(1) C(5) 166.0(4) 1_555 1_555 1_555 1_555 yes
Ag(2) S(1) Ag(1) S(2) 90.8(1) 1_555 1_555 1_555 1_555 yes
Ag(2) S(1) Ag(1) S(4) -129.2(2) 1_555 1_555 1_555 1_555 yes
Ag(2) S(3) W(1) S(1) -12.8(2) 1_555 1_555 1_555 1_555 yes
Ag(2) S(3) W(1) S(2) 102.7(1) 1_555 1_555 1_555 1_555 yes
Ag(2) S(3) W(1) C(1) -106.1(5) 1_555 1_555 1_555 1_555 yes
Ag(2) S(3) W(1) C(2) -113.8(5) 1_555 1_555 1_555 1_555 yes
Ag(2) S(3) W(1) C(3) -147.0(6) 1_555 1_555 1_555 1_555 yes
Ag(2) S(3) W(1) C(4) -169.0(5) 1_555 1_555 1_555 1_555 yes
Ag(2) S(3) W(1) C(5) -148.0(8) 1_555 1_555 1_555 1_555 yes
Ag(2) C(21) N Ag(3) 140(78) 1_555 1_555 1_555 2_645 yes
Ag(3) W(2) Ag(1) S(1) 104.5(3) 1_555 1_555 1_555 1_555 yes
Ag(3) W(2) Ag(1) S(2) -39.1(1) 1_555 1_555 1_555 1_555 yes
Ag(3) W(2) Ag(1) S(4) -157.7(1) 1_555 1_555 1_555 1_555 yes
Ag(3) W(2) C(11) C(12) -76.3(9) 1_555 1_555 1_555 1_555 yes
Ag(3) W(2) C(11) C(15) 167.1(7) 1_555 1_555 1_555 1_555 yes
Ag(3) W(2) C(11) C(16) 43(1) 1_555 1_555 1_555 1_555 yes
Ag(3) W(2) C(12) C(11) 115.2(8) 1_555 1_555 1_555 1_555 yes
Ag(3) W(2) C(12) C(13) -131.5(9) 1_555 1_555 1_555 1_555 yes
Ag(3) W(2) C(12) C(17) -7(1) 1_555 1_555 1_555 1_555 yes
Ag(3) W(2) C(13) C(12) 61.3(10) 1_555 1_555 1_555 1_555 yes
Ag(3) W(2) C(13) C(14) 178.0(7) 1_555 1_555 1_555 1_555 yes
Ag(3) W(2) C(13) C(18) -57(1) 1_555 1_555 1_555 1_555 yes
Ag(3) W(2) C(14) C(13) -4(1) 1_555 1_555 1_555 1_555 yes
Ag(3) W(2) C(14) C(15) 111(1) 1_555 1_555 1_555 1_555 yes
Ag(3) W(2) C(14) C(19) -126(1) 1_555 1_555 1_555 1_555 yes
Ag(3) W(2) C(15) C(11) -22(1) 1_555 1_555 1_555 1_555 yes
Ag(3) W(2) C(15) C(14) -137.5(7) 1_555 1_555 1_555 1_555 yes
Ag(3) W(2) C(15) C(20) 102(1) 1_555 1_555 1_555 1_555 yes
Ag(3) S(5) W(2) S(4) 110.6(1) 1_555 1_555 1_555 1_555 yes
Ag(3) S(5) W(2) S(6) -2.7(2) 1_555 1_555 1_555 1_555 yes
Ag(3) S(5) W(2) C(11) -98.3(4) 1_555 1_555 1_555 1_555 yes
Ag(3) S(5) W(2) C(12) -105.2(4) 1_555 1_555 1_555 1_555 yes
Ag(3) S(5) W(2) C(13) -139.2(4) 1_555 1_555 1_555 1_555 yes
Ag(3) S(5) W(2) C(14) -160.3(4) 1_555 1_555 1_555 1_555 yes
Ag(3) S(5) W(2) C(15) -140.3(6) 1_555 1_555 1_555 1_555 yes
Ag(3) S(6) W(2) S(4) -111.8(1) 1_555 1_555 1_555 1_555 yes
Ag(3) S(6) W(2) S(5) 2.7(2) 1_555 1_555 1_555 1_555 yes
Ag(3) S(6) W(2) C(11) 127.3(4) 1_555 1_555 1_555 1_555 yes
Ag(3) S(6) W(2) C(12) 98.3(4) 1_555 1_555 1_555 1_555 yes
Ag(3) S(6) W(2) C(13) 105.1(6) 1_555 1_555 1_555 1_555 yes
Ag(3) S(6) W(2) C(14) 152.7(5) 1_555 1_555 1_555 1_555 yes
Ag(3) S(6) W(2) C(15) 156.3(4) 1_555 1_555 1_555 1_555 yes
S(1) W(1) Ag(1) S(2) -160.5(2) 1_555 1_555 1_555 1_555 yes
S(1) W(1) Ag(1) S(4) -99.7(4) 1_555 1_555 1_555 1_555 yes
S(1) W(1) Ag(2) S(3) 165.3(2) 1_555 1_555 1_555 1_555 yes
S(1) W(1) Ag(2) C(21) 123(1) 1_555 1_555 1_555 1_555 yes
S(1) W(1) C(1) C(2) -122(1) 1_555 1_555 1_555 1_555 yes
S(1) W(1) C(1) C(5) 122(1) 1_555 1_555 1_555 1_555 yes
S(1) W(1) C(1) C(6) -5(2) 1_555 1_555 1_555 1_555 yes
S(1) W(1) C(2) C(1) 57(1) 1_555 1_555 1_555 1_555 yes
S(1) W(1) C(2) C(3) 174(1) 1_555 1_555 1_555 1_555 yes
S(1) W(1) C(2) C(7) -63(2) 1_555 1_555 1_555 1_555 yes
S(1) W(1) C(3) C(2) -7(1) 1_555 1_555 1_555 1_555 yes
S(1) W(1) C(3) C(4) 105(1) 1_555 1_555 1_555 1_555 yes
S(1) W(1) C(3) C(8) -130(2) 1_555 1_555 1_555 1_555 yes
S(1) W(1) C(4) C(3) -108(1) 1_555 1_555 1_555 1_555 yes
S(1) W(1) C(4) C(5) 6(1) 1_555 1_555 1_555 1_555 yes
S(1) W(1) C(4) C(9) 138(3) 1_555 1_555 1_555 1_555 yes
S(1) W(1) C(5) C(1) -57(1) 1_555 1_555 1_555 1_555 yes
S(1) W(1) C(5) C(4) -175(1) 1_555 1_555 1_555 1_555 yes
S(1) W(1) C(5) C(10) 66(2) 1_555 1_555 1_555 1_555 yes
S(1) Ag(1) W(1) S(2) 160.5(2) 1_555 1_555 1_555 1_555 yes
S(1) Ag(1) W(1) S(3) -103.7(2) 1_555 1_555 1_555 1_555 yes
S(1) Ag(1) W(1) C(1) 47.7(5) 1_555 1_555 1_555 1_555 yes
S(1) Ag(1) W(1) C(2) 24.1(9) 1_555 1_555 1_555 1_555 yes
S(1) Ag(1) W(1) C(3) 125(1) 1_555 1_555 1_555 1_555 yes
S(1) Ag(1) W(1) C(4) 117.9(8) 1_555 1_555 1_555 1_555 yes
S(1) Ag(1) W(1) C(5) 84.4(6) 1_555 1_555 1_555 1_555 yes
S(1) Ag(1) W(2) S(4) -97.8(3) 1_555 1_555 1_555 1_555 yes
S(1) Ag(1) W(2) S(5) 42.4(3) 1_555 1_555 1_555 1_555 yes
S(1) Ag(1) W(2) S(6) 155.3(3) 1_555 1_555 1_555 1_555 yes
S(1) Ag(1) W(2) C(11) -158(2) 1_555 1_555 1_555 1_555 yes
S(1) Ag(1) W(2) C(12) 35.3(9) 1_555 1_555 1_555 1_555 yes
S(1) Ag(1) W(2) C(13) -10.0(6) 1_555 1_555 1_555 1_555 yes
S(1) Ag(1) W(2) C(14) -52.6(5) 1_555 1_555 1_555 1_555 yes
S(1) Ag(1) W(2) C(15) -95.8(6) 1_555 1_555 1_555 1_555 yes
S(1) Ag(2) W(1) S(2) 100.9(2) 1_555 1_555 1_555 1_555 yes
S(1) Ag(2) W(1) S(3) -165.3(2) 1_555 1_555 1_555 1_555 yes
S(1) Ag(2) W(1) C(1) -50.5(5) 1_555 1_555 1_555 1_555 yes
S(1) Ag(2) W(1) C(2) -86.2(5) 1_555 1_555 1_555 1_555 yes
S(1) Ag(2) W(1) C(3) -120.5(6) 1_555 1_555 1_555 1_555 yes
S(1) Ag(2) W(1) C(4) -123(2) 1_555 1_555 1_555 1_555 yes
S(1) Ag(2) W(1) C(5) -30.0(9) 1_555 1_555 1_555 1_555 yes
S(1) Ag(2) C(21) N -176(12) 1_555 1_555 1_555 1_555 yes
S(2) W(1) Ag(1) S(4) 60.8(4) 1_555 1_555 1_555 1_555 yes
S(2) W(1) Ag(2) S(3) -93.8(2) 1_555 1_555 1_555 1_555 yes
S(2) W(1) Ag(2) C(21) -136(1) 1_555 1_555 1_555 1_555 yes
S(2) W(1) C(1) C(2) 131.2(10) 1_555 1_555 1_555 1_555 yes
S(2) W(1) C(1) C(5) 15(1) 1_555 1_555 1_555 1_555 yes
S(2) W(1) C(1) C(6) -112(2) 1_555 1_555 1_555 1_555 yes
S(2) W(1) C(2) C(1) -76(1) 1_555 1_555 1_555 1_555 yes
S(2) W(1) C(2) C(3) 39(1) 1_555 1_555 1_555 1_555 yes
S(2) W(1) C(2) C(7) 161(1) 1_555 1_555 1_555 1_555 yes
S(2) W(1) C(3) C(2) -154(1) 1_555 1_555 1_555 1_555 yes
S(2) W(1) C(3) C(4) -41(1) 1_555 1_555 1_555 1_555 yes
S(2) W(1) C(3) C(8) 83(3) 1_555 1_555 1_555 1_555 yes
S(2) W(1) C(4) C(3) 141(1) 1_555 1_555 1_555 1_555 yes
S(2) W(1) C(4) C(5) -103(1) 1_555 1_555 1_555 1_555 yes
S(2) W(1) C(4) C(9) 29(3) 1_555 1_555 1_555 1_555 yes
S(2) W(1) C(5) C(1) -167(1) 1_555 1_555 1_555 1_555 yes
S(2) W(1) C(5) C(4) 75(1) 1_555 1_555 1_555 1_555 yes
S(2) W(1) C(5) C(10) -43(2) 1_555 1_555 1_555 1_555 yes
S(2) Ag(1) W(1) S(3) 95.8(2) 1_555 1_555 1_555 1_555 yes
S(2) Ag(1) W(1) C(1) -112.8(5) 1_555 1_555 1_555 1_555 yes
S(2) Ag(1) W(1) C(2) -136.4(9) 1_555 1_555 1_555 1_555 yes
S(2) Ag(1) W(1) C(3) -35(1) 1_555 1_555 1_555 1_555 yes
S(2) Ag(1) W(1) C(4) -42.6(8) 1_555 1_555 1_555 1_555 yes
S(2) Ag(1) W(1) C(5) -76.1(6) 1_555 1_555 1_555 1_555 yes
S(2) Ag(1) W(2) S(4) 118.5(2) 1_555 1_555 1_555 1_555 yes
S(2) Ag(1) W(2) S(5) -101.3(2) 1_555 1_555 1_555 1_555 yes
S(2) Ag(1) W(2) S(6) 11.6(2) 1_555 1_555 1_555 1_555 yes
S(2) Ag(1) W(2) C(11) 57(2) 1_555 1_555 1_555 1_555 yes
S(2) Ag(1) W(2) C(12) -108.3(9) 1_555 1_555 1_555 1_555 yes
S(2) Ag(1) W(2) C(13) -153.6(6) 1_555 1_555 1_555 1_555 yes
S(2) Ag(1) W(2) C(14) 163.8(5) 1_555 1_555 1_555 1_555 yes
S(2) Ag(1) W(2) C(15) 120.5(5) 1_555 1_555 1_555 1_555 yes
S(3) W(1) Ag(1) S(4) 156.6(4) 1_555 1_555 1_555 1_555 yes
S(3) W(1) Ag(2) C(21) -42(1) 1_555 1_555 1_555 1_555 yes
S(3) W(1) C(1) C(2) -14(1) 1_555 1_555 1_555 1_555 yes
S(3) W(1) C(1) C(5) -129(1) 1_555 1_555 1_555 1_555 yes
S(3) W(1) C(1) C(6) 102(2) 1_555 1_555 1_555 1_555 yes
S(3) W(1) C(2) C(1) 168.5(10) 1_555 1_555 1_555 1_555 yes
S(3) W(1) C(2) C(3) -75(1) 1_555 1_555 1_555 1_555 yes
S(3) W(1) C(2) C(7) 47(2) 1_555 1_555 1_555 1_555 yes
S(3) W(1) C(3) C(2) 104(1) 1_555 1_555 1_555 1_555 yes
S(3) W(1) C(3) C(4) -142(1) 1_555 1_555 1_555 1_555 yes
S(3) W(1) C(3) C(8) -18(2) 1_555 1_555 1_555 1_555 yes
S(3) W(1) C(4) C(3) 40(1) 1_555 1_555 1_555 1_555 yes
S(3) W(1) C(4) C(5) 155(1) 1_555 1_555 1_555 1_555 yes
S(3) W(1) C(4) C(9) -72(3) 1_555 1_555 1_555 1_555 yes
S(3) W(1) C(5) C(1) 80(1) 1_555 1_555 1_555 1_555 yes
S(3) W(1) C(5) C(4) -37(1) 1_555 1_555 1_555 1_555 yes
S(3) W(1) C(5) C(10) -156(2) 1_555 1_555 1_555 1_555 yes
S(3) Ag(2) W(1) C(1) 114.8(5) 1_555 1_555 1_555 1_555 yes
S(3) Ag(2) W(1) C(2) 79.1(5) 1_555 1_555 1_555 1_555 yes
S(3) Ag(2) W(1) C(3) 44.8(6) 1_555 1_555 1_555 1_555 yes
S(3) Ag(2) W(1) C(4) 41(2) 1_555 1_555 1_555 1_555 yes
S(3) Ag(2) W(1) C(5) 135.3(9) 1_555 1_555 1_555 1_555 yes
S(3) Ag(2) C(21) N 36(12) 1_555 1_555 1_555 1_555 yes
S(4) W(2) Ag(3) S(5) -92.9(2) 1_555 1_555 1_555 1_555 yes
S(4) W(2) Ag(3) S(6) 90.2(2) 1_555 1_555 1_555 1_555 yes
S(4) W(2) Ag(3) N -167(1) 1_555 1_555 1_555 2_655 yes
S(4) W(2) C(11) C(12) 134.9(8) 1_555 1_555 1_555 1_555 yes
S(4) W(2) C(11) C(15) 18.3(9) 1_555 1_555 1_555 1_555 yes
S(4) W(2) C(11) C(16) -104(1) 1_555 1_555 1_555 1_555 yes
S(4) W(2) C(12) C(11) -71(1) 1_555 1_555 1_555 1_555 yes
S(4) W(2) C(12) C(13) 41(1) 1_555 1_555 1_555 1_555 yes
S(4) W(2) C(12) C(17) 165(1) 1_555 1_555 1_555 1_555 yes
S(4) W(2) C(13) C(12) -153.1(8) 1_555 1_555 1_555 1_555 yes
S(4) W(2) C(13) C(14) -36.4(9) 1_555 1_555 1_555 1_555 yes
S(4) W(2) C(13) C(18) 87(1) 1_555 1_555 1_555 1_555 yes
S(4) W(2) C(14) C(13) 146.2(9) 1_555 1_555 1_555 1_555 yes
S(4) W(2) C(14) C(15) -97.8(9) 1_555 1_555 1_555 1_555 yes
S(4) W(2) C(14) C(19) 23(1) 1_555 1_555 1_555 1_555 yes
S(4) W(2) C(15) C(11) -164.5(8) 1_555 1_555 1_555 1_555 yes
S(4) W(2) C(15) C(14) 80.1(9) 1_555 1_555 1_555 1_555 yes
S(4) W(2) C(15) C(20) -39(1) 1_555 1_555 1_555 1_555 yes
S(4) Ag(1) W(1) C(1) -52.0(6) 1_555 1_555 1_555 1_555 yes
S(4) Ag(1) W(1) C(2) -75.6(10) 1_555 1_555 1_555 1_555 yes
S(4) Ag(1) W(1) C(3) 25(1) 1_555 1_555 1_555 1_555 yes
S(4) Ag(1) W(1) C(4) 18.2(9) 1_555 1_555 1_555 1_555 yes
S(4) Ag(1) W(1) C(5) -15.3(7) 1_555 1_555 1_555 1_555 yes
S(4) Ag(1) W(2) S(5) 140.2(2) 1_555 1_555 1_555 1_555 yes
S(4) Ag(1) W(2) S(6) -106.9(2) 1_555 1_555 1_555 1_555 yes
S(4) Ag(1) W(2) C(11) -60(2) 1_555 1_555 1_555 1_555 yes
S(4) Ag(1) W(2) C(12) 133.1(9) 1_555 1_555 1_555 1_555 yes
S(4) Ag(1) W(2) C(13) 87.8(6) 1_555 1_555 1_555 1_555 yes
S(4) Ag(1) W(2) C(14) 45.2(5) 1_555 1_555 1_555 1_555 yes
S(4) Ag(1) W(2) C(15) 2.0(5) 1_555 1_555 1_555 1_555 yes
S(5) W(2) Ag(3) S(6) -176.9(2) 1_555 1_555 1_555 1_555 yes
S(5) W(2) Ag(3) N -74(1) 1_555 1_555 1_555 2_655 yes
S(5) W(2) C(11) C(12) -12.1(10) 1_555 1_555 1_555 1_555 yes
S(5) W(2) C(11) C(15) -128.7(7) 1_555 1_555 1_555 1_555 yes
S(5) W(2) C(11) C(16) 107(1) 1_555 1_555 1_555 1_555 yes
S(5) W(2) C(12) C(11) 170.1(8) 1_555 1_555 1_555 1_555 yes
S(5) W(2) C(12) C(13) -76.6(9) 1_555 1_555 1_555 1_555 yes
S(5) W(2) C(12) C(17) 47(1) 1_555 1_555 1_555 1_555 yes
S(5) W(2) C(13) C(12) 101.7(9) 1_555 1_555 1_555 1_555 yes
S(5) W(2) C(13) C(14) -141.6(9) 1_555 1_555 1_555 1_555 yes
S(5) W(2) C(13) C(18) -17(1) 1_555 1_555 1_555 1_555 yes
S(5) W(2) C(14) C(13) 40.8(9) 1_555 1_555 1_555 1_555 yes
S(5) W(2) C(14) C(15) 156.8(8) 1_555 1_555 1_555 1_555 yes
S(5) W(2) C(14) C(19) -81(1) 1_555 1_555 1_555 1_555 yes
S(5) W(2) C(15) C(11) 80.4(9) 1_555 1_555 1_555 1_555 yes
S(5) W(2) C(15) C(14) -35(1) 1_555 1_555 1_555 1_555 yes
S(5) W(2) C(15) C(20) -154(1) 1_555 1_555 1_555 1_555 yes
S(5) Ag(3) W(2) S(6) 176.9(2) 1_555 1_555 1_555 1_555 yes
S(5) Ag(3) W(2) C(11) 116.5(4) 1_555 1_555 1_555 1_555 yes
S(5) Ag(3) W(2) C(12) 82.2(4) 1_555 1_555 1_555 1_555 yes
S(5) Ag(3) W(2) C(13) 51.3(4) 1_555 1_555 1_555 1_555 yes
S(5) Ag(3) W(2) C(14) 54.1(9) 1_555 1_555 1_555 1_555 yes
S(5) Ag(3) W(2) C(15) 129.9(6) 1_555 1_555 1_555 1_555 yes
S(5) Ag(3) N C(21) -24(87) 1_555 1_555 2_655 2_655 yes
S(6) W(2) Ag(3) N 102(1) 1_555 1_555 1_555 2_655 yes
S(6) W(2) C(11) C(12) -122.6(9) 1_555 1_555 1_555 1_555 yes
S(6) W(2) C(11) C(15) 120.8(8) 1_555 1_555 1_555 1_555 yes
S(6) W(2) C(11) C(16) -2(1) 1_555 1_555 1_555 1_555 yes
S(6) W(2) C(12) C(11) 58.4(8) 1_555 1_555 1_555 1_555 yes
S(6) W(2) C(12) C(13) 171.7(9) 1_555 1_555 1_555 1_555 yes
S(6) W(2) C(12) C(17) -64(1) 1_555 1_555 1_555 1_555 yes
S(6) W(2) C(13) C(12) -11(1) 1_555 1_555 1_555 1_555 yes
S(6) W(2) C(13) C(14) 105.0(9) 1_555 1_555 1_555 1_555 yes
S(6) W(2) C(13) C(18) -130(1) 1_555 1_555 1_555 1_555 yes
S(6) W(2) C(14) C(13) -109.6(9) 1_555 1_555 1_555 1_555 yes
S(6) W(2) C(14) C(15) 6(1) 1_555 1_555 1_555 1_555 yes
S(6) W(2) C(14) C(19) 127(1) 1_555 1_555 1_555 1_555 yes
S(6) W(2) C(15) C(11) -59.9(8) 1_555 1_555 1_555 1_555 yes
S(6) W(2) C(15) C(14) -175.3(8) 1_555 1_555 1_555 1_555 yes
S(6) W(2) C(15) C(20) 65(1) 1_555 1_555 1_555 1_555 yes
S(6) Ag(3) W(2) C(11) -60.4(4) 1_555 1_555 1_555 1_555 yes
S(6) Ag(3) W(2) C(12) -94.7(5) 1_555 1_555 1_555 1_555 yes
S(6) Ag(3) W(2) C(13) -125.7(4) 1_555 1_555 1_555 1_555 yes
S(6) Ag(3) W(2) C(14) -122.8(9) 1_555 1_555 1_555 1_555 yes
S(6) Ag(3) W(2) C(15) -47.1(6) 1_555 1_555 1_555 1_555 yes
S(6) Ag(3) N C(21) 128(87) 1_555 1_555 2_655 2_655 yes
C(1) W(1) Ag(2) C(21) 72(2) 1_555 1_555 1_555 1_555 yes
C(1) W(1) C(2) C(3) 116(1) 1_555 1_555 1_555 1_555 yes
C(1) W(1) C(2) C(7) -121(2) 1_555 1_555 1_555 1_555 yes
C(1) W(1) C(3) C(2) -36(1) 1_555 1_555 1_555 1_555 yes
C(1) W(1) C(3) C(4) 76(1) 1_555 1_555 1_555 1_555 yes
C(1) W(1) C(3) C(8) -159(3) 1_555 1_555 1_555 1_555 yes
C(1) W(1) C(4) C(3) -78(1) 1_555 1_555 1_555 1_555 yes
C(1) W(1) C(4) C(5) 36(1) 1_555 1_555 1_555 1_555 yes
C(1) W(1) C(4) C(9) 168(3) 1_555 1_555 1_555 1_555 yes
C(1) W(1) C(5) C(4) -117(1) 1_555 1_555 1_555 1_555 yes
C(1) W(1) C(5) C(10) 123(3) 1_555 1_555 1_555 1_555 yes
C(1) C(2) W(1) C(3) -116(1) 1_555 1_555 1_555 1_555 yes
C(1) C(2) W(1) C(4) -77(1) 1_555 1_555 1_555 1_555 yes
C(1) C(2) W(1) C(5) -37(1) 1_555 1_555 1_555 1_555 yes
C(1) C(2) C(3) C(4) 0(1) 1_555 1_555 1_555 1_555 yes
C(1) C(2) C(3) C(8) -170(1) 1_555 1_555 1_555 1_555 yes
C(1) C(5) W(1) C(2) 37.0(10) 1_555 1_555 1_555 1_555 yes
C(1) C(5) W(1) C(3) 78(1) 1_555 1_555 1_555 1_555 yes
C(1) C(5) W(1) C(4) 117(1) 1_555 1_555 1_555 1_555 yes
C(1) C(5) C(4) C(3) -2(2) 1_555 1_555 1_555 1_555 yes
C(1) C(5) C(4) C(9) 170(1) 1_555 1_555 1_555 1_555 yes
C(2) W(1) Ag(2) C(21) 36(2) 1_555 1_555 1_555 1_555 yes
C(2) W(1) C(1) C(5) -115(1) 1_555 1_555 1_555 1_555 yes
C(2) W(1) C(1) C(6) 116(2) 1_555 1_555 1_555 1_555 yes
C(2) W(1) C(3) C(4) 113(1) 1_555 1_555 1_555 1_555 yes
C(2) W(1) C(3) C(8) -122(3) 1_555 1_555 1_555 1_555 yes
C(2) W(1) C(4) C(3) -38.4(10) 1_555 1_555 1_555 1_555 yes
C(2) W(1) C(4) C(5) 76(1) 1_555 1_555 1_555 1_555 yes
C(2) W(1) C(4) C(9) -151(3) 1_555 1_555 1_555 1_555 yes
C(2) W(1) C(5) C(4) -80(1) 1_555 1_555 1_555 1_555 yes
C(2) W(1) C(5) C(10) 160(2) 1_555 1_555 1_555 1_555 yes
C(2) C(1) W(1) C(3) 37(1) 1_555 1_555 1_555 1_555 yes
C(2) C(1) W(1) C(4) 79(1) 1_555 1_555 1_555 1_555 yes
C(2) C(1) W(1) C(5) 115(1) 1_555 1_555 1_555 1_555 yes
C(2) C(1) C(5) C(4) 2(1) 1_555 1_555 1_555 1_555 yes
C(2) C(1) C(5) C(10) 174(1) 1_555 1_555 1_555 1_555 yes
C(2) C(3) W(1) C(4) -113(1) 1_555 1_555 1_555 1_555 yes
C(2) C(3) W(1) C(5) -76(1) 1_555 1_555 1_555 1_555 yes
C(2) C(3) C(4) C(5) 1(2) 1_555 1_555 1_555 1_555 yes
C(2) C(3) C(4) C(9) -172(1) 1_555 1_555 1_555 1_555 yes
C(3) W(1) Ag(2) C(21) 2(2) 1_555 1_555 1_555 1_555 yes
C(3) W(1) C(1) C(5) -78(1) 1_555 1_555 1_555 1_555 yes
C(3) W(1) C(1) C(6) 153(2) 1_555 1_555 1_555 1_555 yes
C(3) W(1) C(2) C(7) 122(2) 1_555 1_555 1_555 1_555 yes
C(3) W(1) C(4) C(5) 114(1) 1_555 1_555 1_555 1_555 yes
C(3) W(1) C(4) C(9) -112(4) 1_555 1_555 1_555 1_555 yes
C(3) W(1) C(5) C(4) -38(1) 1_555 1_555 1_555 1_555 yes
C(3) W(1) C(5) C(10) -157(2) 1_555 1_555 1_555 1_555 yes
C(3) C(2) W(1) C(4) 39(1) 1_555 1_555 1_555 1_555 yes
C(3) C(2) W(1) C(5) 79(1) 1_555 1_555 1_555 1_555 yes
C(3) C(2) C(1) C(5) -1(1) 1_555 1_555 1_555 1_555 yes
C(3) C(2) C(1) C(6) 174(1) 1_555 1_555 1_555 1_555 yes
C(3) C(4) W(1) C(5) -114(1) 1_555 1_555 1_555 1_555 yes
C(3) C(4) C(5) C(10) -175(1) 1_555 1_555 1_555 1_555 yes
C(4) W(1) Ag(2) C(21) 0(2) 1_555 1_555 1_555 1_555 yes
C(4) W(1) C(1) C(5) -35(1) 1_555 1_555 1_555 1_555 yes
C(4) W(1) C(1) C(6) -163(2) 1_555 1_555 1_555 1_555 yes
C(4) W(1) C(2) C(7) 161(2) 1_555 1_555 1_555 1_555 yes
C(4) W(1) C(3) C(8) 124(3) 1_555 1_555 1_555 1_555 yes
C(4) W(1) C(5) C(10) -118(3) 1_555 1_555 1_555 1_555 yes
C(4) C(3) W(1) C(5) 36(1) 1_555 1_555 1_555 1_555 yes
C(4) C(3) C(2) C(7) 179(1) 1_555 1_555 1_555 1_555 yes
C(4) C(5) C(1) C(6) -172(1) 1_555 1_555 1_555 1_555 yes
C(5) W(1) Ag(2) C(21) 93(2) 1_555 1_555 1_555 1_555 yes
C(5) W(1) C(1) C(6) -127(2) 1_555 1_555 1_555 1_555 yes
C(5) W(1) C(2) C(7) -158(2) 1_555 1_555 1_555 1_555 yes
C(5) W(1) C(3) C(8) 160(3) 1_555 1_555 1_555 1_555 yes
C(5) W(1) C(4) C(9) 132(4) 1_555 1_555 1_555 1_555 yes
C(5) C(1) C(2) C(7) 178(1) 1_555 1_555 1_555 1_555 yes
C(5) C(4) C(3) C(8) 171(1) 1_555 1_555 1_555 1_555 yes
C(6) C(1) C(2) C(7) -5(2) 1_555 1_555 1_555 1_555 yes
C(6) C(1) C(5) C(10) 0(3) 1_555 1_555 1_555 1_555 yes
C(7) C(2) C(3) C(8) 9(3) 1_555 1_555 1_555 1_555 yes
C(8) C(3) C(4) C(9) -2(2) 1_555 1_555 1_555 1_555 yes
C(9) C(4) C(5) C(10) -2(3) 1_555 1_555 1_555 1_555 yes
C(11) W(2) C(12) C(13) 113(1) 1_555 1_555 1_555 1_555 yes
C(11) W(2) C(12) C(17) -122(1) 1_555 1_555 1_555 1_555 yes
C(11) W(2) C(13) C(12) -38.4(9) 1_555 1_555 1_555 1_555 yes
C(11) W(2) C(13) C(14) 78.3(9) 1_555 1_555 1_555 1_555 yes
C(11) W(2) C(13) C(18) -157(1) 1_555 1_555 1_555 1_555 yes
C(11) W(2) C(14) C(13) -79.0(9) 1_555 1_555 1_555 1_555 yes
C(11) W(2) C(14) C(15) 37.0(8) 1_555 1_555 1_555 1_555 yes
C(11) W(2) C(14) C(19) 158(1) 1_555 1_555 1_555 1_555 yes
C(11) W(2) C(15) C(14) -115(1) 1_555 1_555 1_555 1_555 yes
C(11) W(2) C(15) C(20) 125(1) 1_555 1_555 1_555 1_555 yes
C(11) C(12) W(2) C(13) -113(1) 1_555 1_555 1_555 1_555 yes
C(11) C(12) W(2) C(14) -77.5(9) 1_555 1_555 1_555 1_555 yes
C(11) C(12) W(2) C(15) -36.4(8) 1_555 1_555 1_555 1_555 yes
C(11) C(12) C(13) C(14) 1(1) 1_555 1_555 1_555 1_555 yes
C(11) C(12) C(13) C(18) -173(1) 1_555 1_555 1_555 1_555 yes
C(11) C(15) W(2) C(12) 37.1(8) 1_555 1_555 1_555 1_555 yes
C(11) C(15) W(2) C(13) 79.0(9) 1_555 1_555 1_555 1_555 yes
C(11) C(15) W(2) C(14) 115(1) 1_555 1_555 1_555 1_555 yes
C(11) C(15) C(14) C(13) -2(1) 1_555 1_555 1_555 1_555 yes
C(11) C(15) C(14) C(19) 171(1) 1_555 1_555 1_555 1_555 yes
C(12) W(2) C(11) C(15) -116(1) 1_555 1_555 1_555 1_555 yes
C(12) W(2) C(11) C(16) 120(1) 1_555 1_555 1_555 1_555 yes
C(12) W(2) C(13) C(14) 116(1) 1_555 1_555 1_555 1_555 yes
C(12) W(2) C(13) C(18) -118(2) 1_555 1_555 1_555 1_555 yes
C(12) W(2) C(14) C(13) -37.5(9) 1_555 1_555 1_555 1_555 yes
C(12) W(2) C(14) C(15) 78.5(10) 1_555 1_555 1_555 1_555 yes
C(12) W(2) C(14) C(19) -159(1) 1_555 1_555 1_555 1_555 yes
C(12) W(2) C(15) C(14) -78.4(10) 1_555 1_555 1_555 1_555 yes
C(12) W(2) C(15) C(20) 162(1) 1_555 1_555 1_555 1_555 yes
C(12) C(11) W(2) C(13) 38.9(9) 1_555 1_555 1_555 1_555 yes
C(12) C(11) W(2) C(14) 79.0(9) 1_555 1_555 1_555 1_555 yes
C(12) C(11) W(2) C(15) 116(1) 1_555 1_555 1_555 1_555 yes
C(12) C(11) C(15) C(14) 3(1) 1_555 1_555 1_555 1_555 yes
C(12) C(11) C(15) C(20) 172(1) 1_555 1_555 1_555 1_555 yes
C(12) C(13) W(2) C(14) -116(1) 1_555 1_555 1_555 1_555 yes
C(12) C(13) W(2) C(15) -79.2(10) 1_555 1_555 1_555 1_555 yes
C(12) C(13) C(14) C(15) 0(1) 1_555 1_555 1_555 1_555 yes
C(12) C(13) C(14) C(19) -173(1) 1_555 1_555 1_555 1_555 yes
C(13) W(2) C(11) C(15) -77.7(9) 1_555 1_555 1_555 1_555 yes
C(13) W(2) C(11) C(16) 159(1) 1_555 1_555 1_555 1_555 yes
C(13) W(2) C(12) C(17) 123(1) 1_555 1_555 1_555 1_555 yes
C(13) W(2) C(14) C(15) 116(1) 1_555 1_555 1_555 1_555 yes
C(13) W(2) C(14) C(19) -122(1) 1_555 1_555 1_555 1_555 yes
C(13) W(2) C(15) C(14) -36.4(8) 1_555 1_555 1_555 1_555 yes
C(13) W(2) C(15) C(20) -155(1) 1_555 1_555 1_555 1_555 yes
C(13) C(12) W(2) C(14) 35.8(9) 1_555 1_555 1_555 1_555 yes
C(13) C(12) W(2) C(15) 77.0(10) 1_555 1_555 1_555 1_555 yes
C(13) C(12) C(11) C(15) -2(1) 1_555 1_555 1_555 1_555 yes
C(13) C(12) C(11) C(16) 171(1) 1_555 1_555 1_555 1_555 yes
C(13) C(14) W(2) C(15) -116(1) 1_555 1_555 1_555 1_555 yes
C(13) C(14) C(15) C(20) -172(1) 1_555 1_555 1_555 1_555 yes
C(14) W(2) C(11) C(15) -37.6(8) 1_555 1_555 1_555 1_555 yes
C(14) W(2) C(11) C(16) -160(1) 1_555 1_555 1_555 1_555 yes
C(14) W(2) C(12) C(17) 159(1) 1_555 1_555 1_555 1_555 yes
C(14) W(2) C(13) C(18) 124(1) 1_555 1_555 1_555 1_555 yes
C(14) W(2) C(15) C(20) -119(1) 1_555 1_555 1_555 1_555 yes
C(14) C(13) W(2) C(15) 37.5(9) 1_555 1_555 1_555 1_555 yes
C(14) C(13) C(12) C(17) 176(1) 1_555 1_555 1_555 1_555 yes
C(14) C(15) C(11) C(16) -170(1) 1_555 1_555 1_555 1_555 yes
C(15) W(2) C(11) C(16) -123(1) 1_555 1_555 1_555 1_555 yes
C(15) W(2) C(12) C(17) -159(1) 1_555 1_555 1_555 1_555 yes
C(15) W(2) C(13) C(18) 161(1) 1_555 1_555 1_555 1_555 yes
C(15) W(2) C(14) C(19) 121(1) 1_555 1_555 1_555 1_555 yes
C(15) C(11) C(12) C(17) -178(1) 1_555 1_555 1_555 1_555 yes
C(15) C(14) C(13) C(18) 174(1) 1_555 1_555 1_555 1_555 yes
C(16) C(11) C(12) C(17) -4(2) 1_555 1_555 1_555 1_555 yes
C(16) C(11) C(15) C(20) -1(2) 1_555 1_555 1_555 1_555 yes
C(17) C(12) C(13) C(18) 2(2) 1_555 1_555 1_555 1_555 yes
C(18) C(13) C(14) C(19) 1(2) 1_555 1_555 1_555 1_555 yes
C(19) C(14) C(15) C(20) 1(2) 1_555 1_555 1_555 1_555 yes
